data_7229654
loop_
_publ_author_name
'Sun, Jinlong'
'Wang, Fuzhou'
'Li, Weimin'
'Chen, Min'

_publ_section_title
;
 Ligand steric effects on \a-diimine nickel catalyzed ethylene and
 1-hexene polymerization
;
_journal_issue 87
_journal_name_full 'RSC Advances'
_journal_page_first 55051
_journal_paper_doi 10.1039/C7RA11783C
_journal_volume 7
_journal_year 2017
_chemical_formula_moiety '2(C25 H26 Br N Ni0.5)'
_chemical_formula_sum 'C50 H52 Br2 N2 Ni'
_chemical_formula_weight 899.47
_chemical_name_systematic
;
 ? 
;
_space_group_crystal_system monoclinic
_space_group_IT_number 13
_space_group_name_Hall '-P 2ya'
_space_group_name_H-M_alt 'P 1 2/a 1'
_symmetry_space_group_name_Hall '-P 2ya'
_symmetry_space_group_name_H-M 'P 1 2/a 1'
_atom_sites_solution_hydrogens geom
_atom_sites_solution_primary iterative
_atom_sites_solution_secondary difmap
_audit_creation_date 2013-04-26
_audit_creation_method
;
  Olex2 1.2
  (compiled Apr 23 2013 17:54:37, GUI svn.r4466)
;
_audit_update_record
;
2016-03-14 deposited with the CCDC.
2017-11-28 downloaded from the CCDC.
;
_cell_angle_alpha 90.00
_cell_angle_beta 114.281(4)
_cell_angle_gamma 90.00
_cell_formula_units_Z 4
_cell_length_a 22.4157(8)
_cell_length_b 8.5771(3)
_cell_length_c 24.0509(8)
_cell_measurement_reflns_used 4526
_cell_measurement_temperature 293(2)
_cell_measurement_theta_max 72.6660
_cell_measurement_theta_min 3.6980
_cell_volume 4215.0(3)
_computing_cell_refinement
;
CrysAlisPro, Agilent Technologies,
Version 1.171.36.24 (release 03-12-2012 CrysAlis171 .NET)
(compiled Dec  3 2012,18:21:49)
;
_computing_data_collection
;
CrysAlisPro, Agilent Technologies,
Version 1.171.36.24 (release 03-12-2012 CrysAlis171 .NET)
(compiled Dec  3 2012,18:21:49)
;
_computing_data_reduction
;
CrysAlisPro, Agilent Technologies,
Version 1.171.36.24 (release 03-12-2012 CrysAlis171 .NET)
(compiled Dec  3 2012,18:21:49)
;
_computing_molecular_graphics
;
O. V. Dolomanov, L. J. Bourhis, R. J. Gildea, J. A. K. Howard and H. Puschmann,
OLEX2: a complete structure solution, refinement and analysis program.
J. Appl. Cryst. (2009). 42, 339-341.
;
_computing_publication_material
;
O. V. Dolomanov, L. J. Bourhis, R. J. Gildea, J. A. K. Howard and H. Puschmann,
OLEX2: a complete structure solution, refinement and analysis program.
J. Appl. Cryst. (2009). 42, 339-341.
;
_computing_structure_refinement
;
SHELXL, G.M. Sheldrick, Acta Cryst.
(2008). A64, 112-122
;
_computing_structure_solution 'SUPERFLIP, J. Appl. Cryst. (2007) 40, 786-790'
_diffrn_ambient_temperature 293(2)
_diffrn_detector_area_resol_mean 16.0733
_diffrn_measured_fraction_theta_full 0.9452
_diffrn_measured_fraction_theta_max 0.9329
_diffrn_measurement_details
;
#__ type_ start__ end____ width___ exp.time_
  1 omega  -22.00   14.00   1.0000    1.0000
omega____ theta____ kappa____ phi______ frames
    -        0.0000   57.0000   60.0000 36

#__ type_ start__ end____ width___ exp.time_
  2 omega  -79.00  -36.00   1.0000    1.0000
omega____ theta____ kappa____ phi______ frames
    -        0.0000  178.0000 -150.0000 43

#__ type_ start__ end____ width___ exp.time_
  3 omega  -82.00  -45.00   1.0000    1.0000
omega____ theta____ kappa____ phi______ frames
    -        0.0000  178.0000 -180.0000 37

#__ type_ start__ end____ width___ exp.time_
  4 omega   16.00   70.00   1.0000    1.0000
omega____ theta____ kappa____ phi______ frames
    -        0.0000   57.0000   60.0000 54

#__ type_ start__ end____ width___ exp.time_
  5 omega -128.00  -82.00   1.0000    1.0000
omega____ theta____ kappa____ phi______ frames
    -      -58.0000  -99.0000 -180.0000 46

#__ type_ start__ end____ width___ exp.time_
  6 omega -108.00  -81.00   1.0000    1.0000
omega____ theta____ kappa____ phi______ frames
    -      -58.0000  -99.0000  -90.0000 27

#__ type_ start__ end____ width___ exp.time_
  7 omega  -93.00  -11.00   1.0000    1.0000
omega____ theta____ kappa____ phi______ frames
    -      -58.0000  125.0000    0.0000 82

#__ type_ start__ end____ width___ exp.time_
  8 omega  -40.00   14.00   1.0000    1.0000
omega____ theta____ kappa____ phi______ frames
    -      -58.0000   38.0000  -60.0000 54

#__ type_ start__ end____ width___ exp.time_
  9 omega -130.00  -79.00   1.0000    1.5000
omega____ theta____ kappa____ phi______ frames
    -      -64.5000  178.0000 -180.0000 51

#__ type_ start__ end____ width___ exp.time_
 10 omega  -32.00    5.00   1.0000    1.5000
omega____ theta____ kappa____ phi______ frames
    -      -64.5000   50.0000 -180.0000 37

#__ type_ start__ end____ width___ exp.time_
 11 omega  -46.00   -7.00   1.0000    1.5000
omega____ theta____ kappa____ phi______ frames
    -      -64.5000   38.0000   60.0000 39

#__ type_ start__ end____ width___ exp.time_
 12 omega   45.00   75.00   1.0000    1.5000
omega____ theta____ kappa____ phi______ frames
    -      116.0000  -25.0000  150.0000 30

#__ type_ start__ end____ width___ exp.time_
 13 omega   76.00  116.00   1.0000    1.5000
omega____ theta____ kappa____ phi______ frames
    -      116.0000 -113.0000   64.0000 40

#__ type_ start__ end____ width___ exp.time_
 14 omega   74.00  100.00   1.0000    1.5000
omega____ theta____ kappa____ phi______ frames
    -      116.0000 -111.0000  -60.0000 26

#__ type_ start__ end____ width___ exp.time_
 15 omega   50.00  104.00   1.0000    1.5000
omega____ theta____ kappa____ phi______ frames
    -      116.0000  -50.0000  120.0000 54

#__ type_ start__ end____ width___ exp.time_
 16 omega  100.00  175.00   1.0000    1.5000
omega____ theta____ kappa____ phi______ frames
    -      116.0000  111.0000 -150.0000 75

#__ type_ start__ end____ width___ exp.time_
 17 omega   50.00  103.00   1.0000    1.5000
omega____ theta____ kappa____ phi______ frames
    -      116.0000  -50.0000   60.0000 53

#__ type_ start__ end____ width___ exp.time_
 18 omega  116.00  145.00   1.0000    1.5000
omega____ theta____ kappa____ phi______ frames
    -      116.0000  178.0000  -90.0000 29

#__ type_ start__ end____ width___ exp.time_
 19 omega  111.00  172.00   1.0000    1.5000
omega____ theta____ kappa____ phi______ frames
    -      116.0000   63.0000   30.0000 61

#__ type_ start__ end____ width___ exp.time_
 20 omega   57.00   83.00   1.0000    1.5000
omega____ theta____ kappa____ phi______ frames
    -      116.0000  178.0000  -90.0000 26

#__ type_ start__ end____ width___ exp.time_
 21 omega   44.00  116.00   1.0000    1.5000
omega____ theta____ kappa____ phi______ frames
    -      116.0000 -111.0000  -90.0000 72

#__ type_ start__ end____ width___ exp.time_
 22 omega   44.00   74.00   1.0000    1.5000
omega____ theta____ kappa____ phi______ frames
    -      116.0000  -38.0000  -30.0000 30

#__ type_ start__ end____ width___ exp.time_
 23 omega   42.00   67.00   1.0000    1.5000
omega____ theta____ kappa____ phi______ frames
    -      116.0000  -25.0000  -90.0000 25
;
_diffrn_measurement_device_type 'SuperNova, Dual, Cu at zero, Eos'
_diffrn_measurement_method '\w scans'
_diffrn_orient_matrix_UB_11 -0.0104061000
_diffrn_orient_matrix_UB_12 0.1680419000
_diffrn_orient_matrix_UB_13 -0.0247362000
_diffrn_orient_matrix_UB_21 -0.0428925000
_diffrn_orient_matrix_UB_22 -0.0616225000
_diffrn_orient_matrix_UB_23 -0.0643087000
_diffrn_orient_matrix_UB_31 -0.0611464000
_diffrn_orient_matrix_UB_32 0.0145730000
_diffrn_orient_matrix_UB_33 0.0137287000
_diffrn_radiation_monochromator mirror
_diffrn_radiation_type 'Cu K\a'
_diffrn_radiation_wavelength 1.5418
_diffrn_reflns_av_R_equivalents 0.0286
_diffrn_reflns_av_unetI/netI 0.0397
_diffrn_reflns_limit_h_max 16
_diffrn_reflns_limit_h_min -27
_diffrn_reflns_limit_k_max 10
_diffrn_reflns_limit_k_min -10
_diffrn_reflns_limit_l_max 29
_diffrn_reflns_limit_l_min -28
_diffrn_reflns_number 14743
_diffrn_reflns_theta_full 72.61
_diffrn_reflns_theta_max 72.61
_diffrn_reflns_theta_min 3.95
_diffrn_source 'SuperNova (Cu) X-ray Source'
_exptl_absorpt_coefficient_mu 3.154
_exptl_absorpt_correction_T_max 1.00000
_exptl_absorpt_correction_T_min 0.64393
_exptl_absorpt_correction_type multi-scan
_exptl_absorpt_process_details
;
CrysAlisPro, Agilent Technologies,
Version 1.171.36.24 (release 03-12-2012 CrysAlis171 .NET)
(compiled Dec  3 2012,18:21:49)
Empirical absorption correction using spherical harmonics,
 implemented in SCALE3 ABSPACK scaling algorithm.
;
_exptl_crystal_colour 'clear light brown'
_exptl_crystal_density_diffrn 1.417
_exptl_crystal_density_method 'not measured'
_exptl_crystal_description block
_exptl_crystal_F_000 1856
_exptl_crystal_size_max 0.244
_exptl_crystal_size_mid 0.21
_exptl_crystal_size_min 0.06
_refine_diff_density_max 0.621
_refine_diff_density_min -0.712
_refine_diff_density_rms 0.071
_refine_ls_extinction_method none
_refine_ls_goodness_of_fit_ref 1.260
_refine_ls_hydrogen_treatment mixed
_refine_ls_matrix_type full
_refine_ls_number_parameters 505
_refine_ls_number_reflns 7775
_refine_ls_number_restraints 0
_refine_ls_restrained_S_all 1.260
_refine_ls_R_factor_all 0.1146
_refine_ls_R_factor_gt 0.0823
_refine_ls_shift/su_max 0.003
_refine_ls_shift/su_mean 0.001
_refine_ls_structure_factor_coef Fsqd
_refine_ls_weighting_details 'calc w=1/[\s^2^(Fo^2^)+(0.0292P)^2^+19.0153P] where P=(Fo^2^+2Fc^2^)/3'
_refine_ls_weighting_scheme calc
_refine_ls_wR_factor_gt 0.1875
_refine_ls_wR_factor_ref 0.2022
_reflns_number_gt 4193
_reflns_number_total 7775
_reflns_threshold_expression >2sigma(I)
_cod_data_source_file c7ra11783c2.cif
_cod_data_source_block wangfzh03_0421
_cod_original_cell_volume 4215.0(2)
_cod_database_code 7229654
_reflns_odcompleteness_completeness 94.52
_reflns_odcompleteness_iscentric 1
_reflns_odcompleteness_theta 69.95
_olex2_refinement_description
;
1. Fixed Uiso
 At 1.2 times of:
  All C(H) groups
 At 1.5 times of:
  All C(H,H,H) groups
2.a Ternary CH refined with riding coordinates:
 C7(H7), C15(H15), C31(H31), C40(H40)
2.b Aromatic/amide H refined with riding coordinates:
 C1(H1), C1A(H1A), C2(H2), C3(H3), C5(H5), C10(H10), C12(H12), C18(H18),
 C19(H19), C20(H20), C21(H21), C22(H22), C25(H25), C26(H26), C27(H27), C28(H28),
  C29(H29), C34(H34), C36(H36), C43(H43), C44(H44), C45(H45), C46(H46), C47(H47)
2.c Idealised Me refined as rotating group:
 C8(H8A,H8B,H8C), C14(H14A,H14B,H14C), C16(H16A,H16B,H16C), C24(H24A,H24B,
 H24C), C32(H32A,H32B,H32C), C39(H39A,H39B,H39C), C41(H41A,H41B,H41C), C49(H49A,
 H49B,H49C)
;

loop_
_space_group_symop_id
_space_group_symop_operation_xyz
1 'x, y, z'
2 '-x+1/2, y, -z'
3 '-x, -y, -z'
4 'x-1/2, -y, z'

loop_
_atom_site_label
_atom_site_type_symbol
_atom_site_fract_x
_atom_site_fract_y
_atom_site_fract_z
_atom_site_U_iso_or_equiv
_atom_site_adp_type
_atom_site_occupancy
_atom_site_symmetry_multiplicity
_atom_site_calc_flag
_atom_site_refinement_flags
Br1 Br 0.71262(5) 0.41472(12) 0.40925(5) 0.0645(3) Uani 1 1 d .
Br2 Br 0.28742(5) 1.08500(12) 0.09069(5) 0.0646(3) Uani 1 1 d .
Ni1 Ni 0.7500 0.55610(18) 0.5000 0.0375(4) Uani 1 2 d S
Ni2 Ni 0.2500 0.94318(18) 0.0000 0.0375(4) Uani 1 2 d S
N1 N 0.6910(2) 0.7361(6) 0.5002(2) 0.0287(11) Uani 1 1 d .
N2 N 0.3086(2) 0.7646(6) 0.0003(2) 0.0309(11) Uani 1 1 d .
C1 C 0.6401(4) 0.8899(12) 0.6896(4) 0.066(3) Uani 1 1 d .
H1 H 0.6190 0.8026 0.6958 0.080 Uiso 1 1 calc R
C1A C 0.7054(5) 1.1443(11) 0.6744(4) 0.061(2) Uani 1 1 d .
H1A H 0.7291 1.2295 0.6706 0.073 Uiso 1 1 calc R
C2 C 0.6380(5) 1.0282(13) 0.7174(5) 0.072(3) Uani 1 1 d .
H2 H 0.6153 1.0331 0.7422 0.087 Uiso 1 1 calc R
C3 C 0.6683(5) 1.1576(12) 0.7096(4) 0.074(3) Uani 1 1 d .
H3 H 0.6648 1.2523 0.7269 0.089 Uiso 1 1 calc R
C4 C 0.6272(3) 0.7185(7) 0.4982(3) 0.0252(12) Uani 1 1 d .
C5 C 0.7067(4) 1.0114(10) 0.6468(4) 0.055(2) Uani 1 1 d .
H5 H 0.7308 1.0069 0.6232 0.066 Uiso 1 1 calc R
C6 C 0.6739(3) 0.8790(9) 0.6514(3) 0.0376(15) Uani 1 1 d .
C7 C 0.6749(3) 0.7287(9) 0.6173(3) 0.0397(16) Uani 1 1 d .
H7 H 0.7160 0.7274 0.6120 0.048 Uiso 1 1 calc R
C8 C 0.6722(4) 0.5780(10) 0.6509(4) 0.055(2) Uani 1 1 d .
H8A H 0.6366 0.5842 0.6633 0.083 Uiso 1 1 calc R
H8B H 0.7125 0.5652 0.6863 0.083 Uiso 1 1 calc R
H8C H 0.6656 0.4904 0.6242 0.083 Uiso 1 1 calc R
C9 C 0.6185(3) 0.7254(7) 0.5535(3) 0.0316(13) Uani 1 1 d .
C10 C 0.5550(3) 0.7223(8) 0.5504(3) 0.0383(15) Uani 1 1 d .
H10 H 0.5484 0.7328 0.5860 0.046 Uiso 1 1 calc R
C11 C 0.5016(3) 0.7038(7) 0.4952(3) 0.0344(14) Uani 1 1 d .
C12 C 0.5097(3) 0.7039(8) 0.4421(3) 0.0396(15) Uani 1 1 d .
H12 H 0.4731 0.6996 0.4052 0.047 Uiso 1 1 calc R
C13 C 0.5720(3) 0.7102(8) 0.4418(3) 0.0345(14) Uani 1 1 d .
C14 C 0.4334(3) 0.7137(11) 0.4927(4) 0.060(2) Uani 1 1 d .
H14A H 0.4083 0.7880 0.4622 0.090 Uiso 1 1 calc R
H14B H 0.4356 0.7462 0.5317 0.090 Uiso 1 1 calc R
H14C H 0.4128 0.6133 0.4827 0.090 Uiso 1 1 calc R
C15 C 0.5797(3) 0.7040(9) 0.3824(3) 0.0381(15) Uani 1 1 d .
H15 H 0.6227 0.6578 0.3918 0.046 Uiso 1 1 calc R
C16 C 0.5304(5) 0.6004(10) 0.3347(4) 0.059(2) Uani 1 1 d .
H16A H 0.5358 0.4949 0.3493 0.089 Uiso 1 1 calc R
H16B H 0.5373 0.6050 0.2978 0.089 Uiso 1 1 calc R
H16C H 0.4870 0.6354 0.3266 0.089 Uiso 1 1 calc R
C17 C 0.5806(3) 0.8597(9) 0.3569(3) 0.0394(15) Uani 1 1 d .
C18 C 0.5380(4) 0.9828(10) 0.3575(4) 0.0501(19) Uani 1 1 d .
H18 H 0.5092 0.9660 0.3758 0.060 Uiso 1 1 calc R
C19 C 0.5385(4) 1.1277(11) 0.3313(4) 0.061(2) Uani 1 1 d .
H19 H 0.5106 1.2064 0.3327 0.073 Uiso 1 1 calc R
C20 C 0.5801(4) 1.1539(11) 0.3035(4) 0.063(2) Uani 1 1 d .
H20 H 0.5794 1.2494 0.2850 0.075 Uiso 1 1 calc R
C21 C 0.6226(5) 1.0401(13) 0.3029(4) 0.071(3) Uani 1 1 d .
H21 H 0.6515 1.0602 0.2850 0.085 Uiso 1 1 calc R
C22 C 0.6231(4) 0.8939(11) 0.3289(4) 0.055(2) Uani 1 1 d .
H22 H 0.6522 0.8180 0.3275 0.066 Uiso 1 1 calc R
C23 C 0.7156(3) 0.8721(7) 0.4986(3) 0.0302(13) Uani 1 1 d .
C24 C 0.6813(3) 1.0236(7) 0.4927(3) 0.0392(16) Uani 1 1 d .
H24A H 0.7059 1.0884 0.5271 0.059 Uiso 1 1 calc R
H24B H 0.6385 1.0055 0.4914 0.059 Uiso 1 1 calc R
H24C H 0.6774 1.0746 0.4558 0.059 Uiso 1 1 calc R
C25 C 0.3778(4) 0.6035(12) 0.1710(4) 0.056(2) Uani 1 1 d .
H25 H 0.3498 0.6820 0.1723 0.068 Uiso 1 1 calc R
C26 C 0.3765(5) 0.4610(13) 0.1963(4) 0.066(3) Uani 1 1 d .
H26 H 0.3475 0.4426 0.2143 0.079 Uiso 1 1 calc R
C27 C 0.4180(5) 0.3468(13) 0.1949(4) 0.072(3) Uani 1 1 d .
H27 H 0.4170 0.2489 0.2111 0.086 Uiso 1 1 calc R
C28 C 0.4612(4) 0.3772(11) 0.1693(4) 0.058(2) Uani 1 1 d .
H28 H 0.4900 0.2999 0.1688 0.070 Uiso 1 1 calc R
C29 C 0.4624(4) 0.5199(10) 0.1446(3) 0.0508(19) Uani 1 1 d .
H29 H 0.4928 0.5399 0.1283 0.061 Uiso 1 1 calc R
C30 C 0.4199(3) 0.6320(9) 0.1437(3) 0.0431(16) Uani 1 1 d .
C31 C 0.4199(4) 0.7979(9) 0.1172(3) 0.0436(16) Uani 1 1 d .
H31 H 0.3772 0.8452 0.1085 0.052 Uiso 1 1 calc R
C32 C 0.4727(5) 0.9008(11) 0.1656(4) 0.064(2) Uani 1 1 d .
H32A H 0.5136 0.8457 0.1820 0.096 Uiso 1 1 calc R
H32B H 0.4594 0.9248 0.1978 0.096 Uiso 1 1 calc R
H32C H 0.4778 0.9958 0.1469 0.096 Uiso 1 1 calc R
C33 C 0.4288(3) 0.7925(8) 0.0569(3) 0.0342(14) Uani 1 1 d .
C34 C 0.4905(3) 0.8016(8) 0.0571(3) 0.0390(15) Uani 1 1 d .
H34 H 0.5263 0.8213 0.0937 0.047 Uiso 1 1 calc R
C35 C 0.5012(3) 0.7818(8) 0.0031(4) 0.0407(16) Uani 1 1 d .
C36 C 0.4462(3) 0.7774(8) -0.0502(3) 0.0401(16) Uani 1 1 d .
H36 H 0.4517 0.7797 -0.0865 0.048 Uiso 1 1 calc R
C37 C 0.3823(3) 0.7697(8) -0.0540(3) 0.0351(14) Uani 1 1 d .
C38 C 0.3755(3) 0.7686(7) 0.0004(3) 0.0308(13) Uani 1 1 d .
C39 C 0.5691(3) 0.8038(8) 0.0038(4) 0.0440(17) Uani 1 1 d .
H39A H 0.5739 0.7358 -0.0258 0.066 Uiso 1 1 calc R
H39B H 0.6019 0.7794 0.0436 0.066 Uiso 1 1 calc R
H39C H 0.5742 0.9101 -0.0061 0.066 Uiso 1 1 calc R
C40 C 0.3254(3) 0.7680(9) -0.1171(3) 0.0408(16) Uani 1 1 d .
H40 H 0.2846 0.7671 -0.1112 0.049 Uiso 1 1 calc R
C41 C 0.3266(4) 0.9179(10) -0.1511(4) 0.055(2) Uani 1 1 d .
H41A H 0.3184 1.0056 -0.1304 0.083 Uiso 1 1 calc R
H41B H 0.2934 0.9128 -0.1920 0.083 Uiso 1 1 calc R
H41C H 0.3687 0.9292 -0.1521 0.083 Uiso 1 1 calc R
C42 C 0.3268(3) 0.6217(10) -0.1518(3) 0.0450(17) Uani 1 1 d .
C43 C 0.2956(4) 0.4895(10) -0.1443(3) 0.054(2) Uani 1 1 d .
H43 H 0.2723 0.4938 -0.1199 0.064 Uiso 1 1 calc R
C44 C 0.2985(5) 0.3471(11) -0.1733(4) 0.071(3) Uani 1 1 d .
H44 H 0.2790 0.2579 -0.1664 0.086 Uiso 1 1 calc R
C45 C 0.3290(4) 0.3406(12) -0.2102(4) 0.064(2) Uani 1 1 d .
H45 H 0.3308 0.2473 -0.2291 0.076 Uiso 1 1 calc R
C46 C 0.3581(5) 0.4732(15) -0.2203(5) 0.085(4) Uani 1 1 d .
H46 H 0.3788 0.4695 -0.2468 0.102 Uiso 1 1 calc R
C47 C 0.3566(4) 0.6127(11) -0.1910(4) 0.063(2) Uani 1 1 d .
H47 H 0.3764 0.7010 -0.1983 0.076 Uiso 1 1 calc R
C48 C 0.2843(3) 0.6312(7) 0.0013(3) 0.0308(13) Uani 1 1 d .
C49 C 0.3172(3) 0.4774(8) 0.0075(3) 0.0413(16) Uani 1 1 d .
H49A H 0.3335 0.4435 0.0492 0.062 Uiso 1 1 calc R
H49B H 0.3530 0.4871 -0.0045 0.062 Uiso 1 1 calc R
H49C H 0.2864 0.4024 -0.0182 0.062 Uiso 1 1 calc R

loop_
_atom_site_aniso_label
_atom_site_aniso_U_11
_atom_site_aniso_U_22
_atom_site_aniso_U_33
_atom_site_aniso_U_23
_atom_site_aniso_U_13
_atom_site_aniso_U_12
Br1 0.0671(6) 0.0541(6) 0.0677(6) -0.0195(5) 0.0230(5) -0.0020(4)
Br2 0.0679(6) 0.0554(6) 0.0686(6) -0.0196(5) 0.0261(5) -0.0024(4)
Ni1 0.0353(8) 0.0259(8) 0.0547(10) 0.000 0.0219(8) 0.000
Ni2 0.0358(8) 0.0250(8) 0.0585(11) 0.000 0.0262(8) 0.000
N1 0.028(3) 0.031(3) 0.029(2) -0.001(2) 0.014(2) -0.004(2)
N2 0.030(3) 0.030(3) 0.036(3) 0.002(2) 0.016(2) 0.005(2)
C1 0.070(6) 0.085(7) 0.063(5) -0.025(5) 0.047(5) -0.016(5)
C1A 0.077(6) 0.052(5) 0.054(5) 0.004(4) 0.027(5) -0.008(4)
C2 0.065(6) 0.089(8) 0.077(6) -0.030(6) 0.043(5) -0.014(5)
C3 0.084(7) 0.061(6) 0.063(6) -0.017(5) 0.016(5) 0.011(5)
C4 0.022(3) 0.021(3) 0.031(3) -0.001(2) 0.010(2) 0.003(2)
C5 0.064(5) 0.060(5) 0.046(4) 0.001(4) 0.028(4) -0.008(4)
C6 0.033(3) 0.048(4) 0.034(3) -0.001(3) 0.015(3) 0.004(3)
C7 0.035(3) 0.051(4) 0.031(3) -0.002(3) 0.011(3) -0.003(3)
C8 0.055(5) 0.054(5) 0.049(4) 0.015(4) 0.014(4) 0.008(4)
C9 0.034(3) 0.030(3) 0.035(3) -0.002(3) 0.019(3) -0.003(3)
C10 0.036(3) 0.044(4) 0.041(3) -0.003(3) 0.021(3) 0.006(3)
C11 0.027(3) 0.028(3) 0.046(4) -0.006(3) 0.013(3) 0.000(3)
C12 0.028(3) 0.045(4) 0.042(4) 0.000(3) 0.011(3) 0.006(3)
C13 0.029(3) 0.037(4) 0.034(3) 0.003(3) 0.010(3) -0.001(3)
C14 0.038(4) 0.091(7) 0.062(5) -0.004(5) 0.032(4) 0.007(4)
C15 0.036(3) 0.046(4) 0.030(3) -0.003(3) 0.010(3) 0.009(3)
C16 0.089(7) 0.046(5) 0.046(4) -0.012(4) 0.031(5) -0.010(5)
C17 0.037(3) 0.050(4) 0.029(3) -0.003(3) 0.011(3) 0.001(3)
C18 0.055(5) 0.049(5) 0.052(4) 0.007(4) 0.029(4) 0.005(4)
C19 0.070(6) 0.049(5) 0.064(5) 0.005(4) 0.027(5) 0.007(4)
C20 0.066(5) 0.055(5) 0.064(5) 0.014(5) 0.024(5) -0.006(4)
C21 0.066(6) 0.090(8) 0.059(5) 0.010(5) 0.029(5) -0.017(5)
C22 0.051(5) 0.068(6) 0.051(4) 0.000(4) 0.026(4) 0.002(4)
C23 0.030(3) 0.031(3) 0.032(3) -0.003(3) 0.016(3) 0.001(3)
C24 0.046(4) 0.024(3) 0.054(4) 0.004(3) 0.027(3) 0.008(3)
C25 0.052(5) 0.078(6) 0.045(4) 0.005(4) 0.025(4) 0.006(4)
C26 0.060(5) 0.089(7) 0.057(5) 0.014(5) 0.033(4) -0.007(5)
C27 0.087(7) 0.067(6) 0.051(5) 0.015(5) 0.017(5) -0.014(5)
C28 0.059(5) 0.054(5) 0.057(5) 0.011(4) 0.020(4) 0.010(4)
C29 0.051(4) 0.057(5) 0.045(4) 0.008(4) 0.021(4) 0.004(4)
C30 0.045(4) 0.049(4) 0.031(3) 0.001(3) 0.012(3) -0.006(3)
C31 0.049(4) 0.044(4) 0.041(4) 0.004(3) 0.021(3) 0.005(3)
C32 0.079(6) 0.063(6) 0.048(5) -0.014(5) 0.023(4) -0.013(5)
C33 0.041(3) 0.027(3) 0.037(3) 0.000(3) 0.019(3) 0.005(3)
C34 0.035(3) 0.036(4) 0.039(3) -0.001(3) 0.007(3) -0.005(3)
C35 0.030(3) 0.044(4) 0.056(4) 0.009(4) 0.025(3) 0.010(3)
C36 0.041(4) 0.044(4) 0.043(4) -0.001(3) 0.025(3) -0.003(3)
C37 0.028(3) 0.036(4) 0.035(3) -0.001(3) 0.008(3) 0.003(3)
C38 0.030(3) 0.026(3) 0.042(3) 0.005(3) 0.021(3) 0.002(2)
C39 0.023(3) 0.035(3) 0.072(5) 0.000(4) 0.018(3) -0.004(3)
C40 0.033(3) 0.050(4) 0.040(4) 0.000(3) 0.015(3) 0.002(3)
C41 0.060(5) 0.054(5) 0.045(4) 0.006(4) 0.013(4) 0.004(4)
C42 0.036(4) 0.060(5) 0.032(3) -0.003(3) 0.007(3) -0.006(3)
C43 0.064(5) 0.059(5) 0.039(4) -0.002(4) 0.022(4) -0.004(4)
C44 0.102(8) 0.045(5) 0.057(5) -0.002(5) 0.023(5) -0.002(5)
C45 0.065(5) 0.059(6) 0.063(5) -0.015(5) 0.023(5) 0.006(5)
C46 0.073(7) 0.123(10) 0.074(7) -0.040(7) 0.046(6) -0.007(7)
C47 0.063(5) 0.064(6) 0.075(6) -0.016(5) 0.040(5) -0.024(5)
C48 0.031(3) 0.029(3) 0.034(3) 0.002(3) 0.015(3) 0.001(3)
C49 0.034(3) 0.038(4) 0.051(4) -0.003(3) 0.017(3) 0.001(3)

loop_
_atom_type_symbol
_atom_type_description
_atom_type_scat_dispersion_real
_atom_type_scat_dispersion_imag
_atom_type_scat_source
C C 0.0181 0.0091 'International Tables Vol C Tables 4.2.6.8 and 6.1.1.4'
H H 0.0000 0.0000 'International Tables Vol C Tables 4.2.6.8 and 6.1.1.4'
N N 0.0311 0.0180 'International Tables Vol C Tables 4.2.6.8 and 6.1.1.4'
Ni Ni -3.0029 0.5091 'International Tables Vol C Tables 4.2.6.8 and 6.1.1.4'
Br Br -0.6763 1.2805 'International Tables Vol C Tables 4.2.6.8 and 6.1.1.4'

loop_
_geom_angle_atom_site_label_1
_geom_angle_atom_site_label_2
_geom_angle_atom_site_label_3
_geom_angle
_geom_angle_site_symmetry_1
_geom_angle_site_symmetry_3
Br1 Ni1 Br1 117.30(9) . 2_656
N1 Ni1 Br1 112.14(14) 2_656 .
N1 Ni1 Br1 114.40(14) . .
N1 Ni1 Br1 112.14(14) . 2_656
N1 Ni1 Br1 114.40(14) 2_656 2_656
N1 Ni1 N1 81.2(3) 2_656 .
Br2 Ni2 Br2 117.11(9) 2 .
N2 Ni2 Br2 114.18(15) 2 2
N2 Ni2 Br2 112.55(14) . 2
N2 Ni2 Br2 114.18(15) . .
N2 Ni2 Br2 112.55(14) 2 .
N2 Ni2 N2 81.1(3) . 2
C4 N1 Ni1 124.5(4) . .
C23 N1 Ni1 113.4(4) . .
C23 N1 C4 122.0(5) . .
C38 N2 Ni2 129.2(4) . .
C48 N2 Ni2 113.7(4) . .
C48 N2 C38 117.1(5) . .
C2 C1 C6 120.6(9) . .
C5 C1A C3 120.5(9) . .
C3 C2 C1 121.4(8) . .
C2 C3 C1A 118.0(9) . .
N1 C4 C9 119.2(5) . .
C13 C4 N1 120.6(5) . .
C13 C4 C9 119.9(5) . .
C1A C5 C6 123.0(8) . .
C1 C6 C7 122.2(7) . .
C5 C6 C1 116.4(8) . .
C5 C6 C7 121.4(6) . .
C6 C7 C8 114.4(6) . .
C6 C7 C9 111.3(6) . .
C9 C7 C8 108.3(6) . .
C4 C9 C7 124.2(5) . .
C10 C9 C4 118.6(6) . .
C10 C9 C7 117.1(5) . .
C11 C10 C9 120.9(6) . .
C10 C11 C14 119.6(6) . .
C12 C11 C10 120.2(6) . .
C12 C11 C14 119.2(6) . .
C11 C12 C13 121.5(6) . .
C4 C13 C15 121.1(5) . .
C12 C13 C4 118.6(6) . .
C12 C13 C15 120.3(6) . .
C13 C15 C16 114.1(6) . .
C17 C15 C13 112.9(6) . .
C17 C15 C16 110.4(6) . .
C18 C17 C15 122.7(6) . .
C22 C17 C15 121.2(7) . .
C22 C17 C18 116.1(7) . .
C19 C18 C17 121.5(7) . .
C20 C19 C18 120.0(8) . .
C21 C20 C19 120.2(9) . .
C20 C21 C22 121.0(8) . .
C21 C22 C17 121.1(8) . .
N1 C23 C23 115.8(3) . 2_656
N1 C23 C24 125.4(5) . .
C24 C23 C23 118.8(3) . 2_656
C26 C25 C30 121.0(8) . .
C27 C26 C25 119.4(8) . .
C26 C27 C28 119.4(9) . .
C29 C28 C27 120.8(9) . .
C30 C29 C28 120.4(8) . .
C25 C30 C31 118.2(7) . .
C29 C30 C25 119.0(8) . .
C29 C30 C31 122.7(7) . .
C32 C31 C30 110.0(6) . .
C33 C31 C30 112.2(6) . .
C33 C31 C32 111.6(6) . .
C34 C33 C31 120.7(6) . .
C34 C33 C38 117.5(6) . .
C38 C33 C31 121.6(6) . .
C33 C34 C35 122.2(6) . .
C34 C35 C39 121.1(7) . .
C36 C35 C34 115.8(6) . .
C36 C35 C39 121.5(6) . .
C35 C36 C37 124.5(6) . .
C36 C37 C40 118.8(6) . .
C38 C37 C36 116.6(6) . .
C38 C37 C40 124.6(6) . .
C33 C38 N2 117.1(5) . .
C37 C38 N2 120.1(6) . .
C37 C38 C33 122.3(5) . .
C37 C40 C41 109.3(6) . .
C42 C40 C37 110.9(6) . .
C42 C40 C41 113.1(6) . .
C43 C42 C40 118.7(6) . .
C47 C42 C40 123.8(7) . .
C47 C42 C43 117.5(8) . .
C42 C43 C44 120.7(8) . .
C45 C44 C43 120.4(9) . .
C44 C45 C46 119.7(9) . .
C45 C46 C47 120.3(8) . .
C42 C47 C46 121.2(9) . .
N2 C48 C48 115.7(3) . 2
N2 C48 C49 127.0(5) . .
C49 C48 C48 117.2(3) . 2

loop_
_geom_bond_atom_site_label_1
_geom_bond_atom_site_label_2
_geom_bond_distance
_geom_bond_site_symmetry_2
Br1 Ni1 2.3308(12) .
Br2 Ni2 2.3316(12) .
Ni1 Br1 2.3309(12) 2_656
Ni1 N1 2.034(5) 2_656
Ni1 N1 2.034(5) .
Ni2 Br2 2.3316(12) 2
Ni2 N2 2.015(5) 2
Ni2 N2 2.015(5) .
N1 C4 1.421(7) .
N1 C23 1.297(8) .
N2 C38 1.500(7) .
N2 C48 1.271(8) .
C1 C2 1.373(13) .
C1 C6 1.413(9) .
C1A C3 1.417(13) .
C1A C5 1.326(12) .
C2 C3 1.354(14) .
C4 C9 1.423(8) .
C4 C13 1.412(8) .
C5 C6 1.382(11) .
C6 C7 1.533(10) .
C7 C8 1.540(10) .
C7 C9 1.537(9) .
C9 C10 1.395(8) .
C10 C11 1.384(9) .
C11 C12 1.363(9) .
C11 C14 1.507(8) .
C12 C13 1.400(8) .
C13 C15 1.508(8) .
C15 C16 1.511(10) .
C15 C17 1.474(10) .
C17 C18 1.429(10) .
C17 C22 1.406(9) .
C18 C19 1.395(11) .
C19 C20 1.372(11) .
C20 C21 1.367(13) .
C21 C22 1.398(13) .
C23 C23 1.514(11) 2_656
C23 C24 1.486(8) .
C25 C26 1.371(13) .
C25 C30 1.375(10) .
C26 C27 1.361(14) .
C27 C28 1.368(12) .
C28 C29 1.366(11) .
C29 C30 1.347(11) .
C30 C31 1.558(10) .
C31 C32 1.550(11) .
C31 C33 1.544(8) .
C33 C34 1.383(9) .
C33 C38 1.409(9) .
C34 C35 1.424(10) .
C35 C36 1.365(10) .
C35 C39 1.528(8) .
C36 C37 1.399(8) .
C37 C38 1.379(9) .
C37 C40 1.528(9) .
C40 C41 1.530(10) .
C40 C42 1.515(10) .
C42 C43 1.384(11) .
C42 C47 1.363(10) .
C43 C44 1.423(12) .
C44 C45 1.323(12) .
C45 C46 1.382(14) .
C46 C47 1.397(13) .
C48 C48 1.514(11) 2
C48 C49 1.489(9) .
